data_7040618
loop_
_publ_author_name
'Zhang, Jin'
'Zhang, Haifeng'
'Chen, Yanmei'
'Zhang, Xiangfei'
'Li, Yahong'
'Liu, Wei'
'Dong, Yaping'

_publ_section_title
;
 A series of dinuclear lanthanide complexes with slow magnetic relaxation
 for Dy2 and Ho2.
;
_journal_issue 41
_journal_name_full 'Dalton transactions (Cambridge, England : 2003)'
_journal_page_first 16463
_journal_page_last 16470
_journal_paper_doi 10.1039/c6dt02962k
_journal_volume 45
_journal_year 2016
_chemical_formula_moiety 'C84 H84 Ho4 N8 O28, C5 H5 N'
_chemical_formula_sum 'C89 H89 Ho4 N9 O28'
_chemical_formula_weight 2392.42
_chemical_name_systematic
; 
 ? 
;
_space_group_IT_number 2
_symmetry_cell_setting triclinic
_symmetry_space_group_name_Hall '-P 1'
_symmetry_space_group_name_H-M 'P -1'
_atom_sites_solution_hydrogens geom
_atom_sites_solution_primary direct
_atom_sites_solution_secondary difmap
_audit_block_doi 10.5517/ccdc.csd.cc1lq3br
_audit_creation_method SHELXL-97
_audit_update_record
;
2016-08-31 deposited with the CCDC.
2016-09-13 downloaded from the CCDC.
;
_cell_angle_alpha 90.39(3)
_cell_angle_beta 101.39(3)
_cell_angle_gamma 110.82(3)
_cell_formula_units_Z 1
_cell_length_a 11.714(2)
_cell_length_b 13.150(3)
_cell_length_c 15.530(3)
_cell_measurement_reflns_used 8002
_cell_measurement_temperature 296(2)
_cell_measurement_theta_max 0.430
_cell_measurement_theta_min 0.346
_cell_volume 2184.2(9)
_computing_cell_refinement 'SAINT (Bruker, 2005)'
_computing_data_collection 'APEX-II (Bruker, 2005)'
_computing_data_reduction 'SAINT (Bruker, 2005)'
_computing_molecular_graphics 'Bruker SHELXTL'
_computing_publication_material 'Bruker SHELXTL'
_computing_structure_refinement 'SHELXL-97 (Sheldrick, 2008)'
_computing_structure_solution 'SHELXS-97 (Sheldrick, 2008)'
_diffrn_ambient_temperature 296(2)
_diffrn_measured_fraction_theta_full 0.992
_diffrn_measured_fraction_theta_max 0.992
_diffrn_measurement_device_type 'Bruker APEXII CCD'
_diffrn_measurement_method '\f and \w scans'
_diffrn_radiation_monochromator graphite
_diffrn_radiation_source 'fine-focus sealed tube'
_diffrn_radiation_type MoK\a
_diffrn_radiation_wavelength 0.71073
_diffrn_reflns_av_R_equivalents 0.0402
_diffrn_reflns_av_unetI/netI 0.0489
_diffrn_reflns_limit_h_max 12
_diffrn_reflns_limit_h_min -14
_diffrn_reflns_limit_k_max 15
_diffrn_reflns_limit_k_min -15
_diffrn_reflns_limit_l_max 18
_diffrn_reflns_limit_l_min -16
_diffrn_reflns_number 21657
_diffrn_reflns_theta_full 25.35
_diffrn_reflns_theta_max 25.35
_diffrn_reflns_theta_min 3.01
_exptl_absorpt_coefficient_mu 3.670
_exptl_absorpt_correction_T_max 0.430
_exptl_absorpt_correction_T_min 0.346
_exptl_absorpt_correction_type multi-scan
_exptl_absorpt_process_details sadabs
_exptl_crystal_colour yellow
_exptl_crystal_density_diffrn 1.819
_exptl_crystal_density_meas ?
_exptl_crystal_density_method 'not measured'
_exptl_crystal_description block
_exptl_crystal_F_000 1178
_exptl_crystal_size_max 0.30
_exptl_crystal_size_mid 0.25
_exptl_crystal_size_min 0.23
_refine_diff_density_max 1.760
_refine_diff_density_min -1.670
_refine_diff_density_rms 0.322
_refine_ls_extinction_method none
_refine_ls_goodness_of_fit_ref 1.114
_refine_ls_hydrogen_treatment constr
_refine_ls_matrix_type full
_refine_ls_number_parameters 590
_refine_ls_number_reflns 7938
_refine_ls_number_restraints 32
_refine_ls_restrained_S_all 1.119
_refine_ls_R_factor_all 0.0653
_refine_ls_R_factor_gt 0.0477
_refine_ls_shift/su_max 0.001
_refine_ls_shift/su_mean 0.000
_refine_ls_structure_factor_coef Fsqd
_refine_ls_weighting_details 'calc w=1/[\s^2^(Fo^2^)+(0.1215P)^2^+0.0000P] where P=(Fo^2^+2Fc^2^)/3'
_refine_ls_weighting_scheme calc
_refine_ls_wR_factor_gt 0.1474
_refine_ls_wR_factor_ref 0.1842
_reflns_number_gt 6405
_reflns_number_total 8002
_reflns_threshold_expression >2sigma(I)
_cod_data_source_file c6dt02962k2.cif
_cod_data_source_block t
_cod_depositor_comments
;
The following automatic conversions were performed:

'_exptl_crystal_density_meas' value 'not measured' was changed to '?'
- the value is perceived as not measured.

Automatic conversion script
Id: cif_fix_values 4268 2015-11-12 08:31:59Z antanas 

 Adding full bibliography for 7040616--7040622.cif.
;
_cod_database_code 7040618

loop_
_symmetry_equiv_pos_as_xyz
'x, y, z'
'-x, -y, -z'

loop_
_atom_site_label
_atom_site_type_symbol
_atom_site_fract_x
_atom_site_fract_y
_atom_site_fract_z
_atom_site_U_iso_or_equiv
_atom_site_adp_type
_atom_site_occupancy
_atom_site_symmetry_multiplicity
_atom_site_calc_flag
_atom_site_refinement_flags
_atom_site_disorder_assembly
_atom_site_disorder_group
Ho1 Ho 0.68013(4) 0.37011(3) 0.29586(2) 0.03840(16) Uani 1 1 d D A -1
N1 N 0.6181(6) 0.3134(5) 0.4324(4) 0.0398(15) Uani 1 1 d . A -1
C1 C 0.7028(8) 0.1440(7) 0.3703(5) 0.045(2) Uani 1 1 d . A -1
O1 O 0.6914(7) 0.2107(5) 0.3097(4) 0.0619(18) Uani 1 1 d . A -1
Ho2 Ho 0.75468(3) 0.66993(3) 0.27438(2) 0.03646(16) Uani 1 1 d D A -1
O2 O 0.7075(5) 0.5320(4) 0.3677(3) 0.0379(12) Uani 1 1 d . A -1
N2 N 0.7142(6) 0.7160(5) 0.1224(4) 0.0410(15) Uani 1 1 d . A -1
C2 C 0.6703(8) 0.1499(6) 0.4515(6) 0.0417(19) Uani 1 1 d . A -1
N3 N 0.4349(8) 0.2796(7) 0.1899(6) 0.059(2) Uani 1 1 d . A -1
O3 O 0.8760(6) 0.7227(5) 0.4299(4) 0.0483(14) Uani 1 1 d . A -1
C3 C 0.6759(7) 0.0682(6) 0.5123(6) 0.0422(19) Uani 1 1 d . A -1
N4 N 0.5327(8) 0.6968(7) 0.2999(5) 0.0527(19) Uani 1 1 d . A -1
O4 O 0.8654(6) 0.8401(5) 0.2707(4) 0.0524(16) Uani 1 1 d . A -1
C4 C 0.6441(10) 0.0644(8) 0.5933(7) 0.058(2) Uani 1 1 d . A -1
H4 H 0.6194 0.1191 0.6122 0.069 Uiso 1 1 calc R A -1
O5 O 0.6966(5) 0.5037(4) 0.1976(3) 0.0388(12) Uani 1 1 d . A -1
C5 C 0.6477(10) -0.0181(9) 0.6479(8) 0.068(3) Uani 1 1 d . A -1
H5 H 0.6252 -0.0194 0.7022 0.081 Uiso 1 1 calc R A -1
O6 O 0.7984(7) 0.3604(6) 0.1814(5) 0.0629(18) Uani 1 1 d . A -1
C6 C 0.6857(10) -0.0987(8) 0.6192(9) 0.071(3) Uani 1 1 d . A -1
H6 H 0.6873 -0.1551 0.6546 0.085 Uiso 1 1 calc R A -1
C7 C 0.7197(9) -0.0975(8) 0.5424(7) 0.056(2) Uani 1 1 d . A -1
H7 H 0.7453 -0.1523 0.5250 0.068 Uiso 1 1 calc R A -1
O7 O 0.90728(18) 0.4461(8) 0.3509(7) 0.133(4) Uani 1 1 d DU A -1
H7A H 0.9413 0.4398 0.3086 0.159 Uiso 1 1 d RD A -1
O8 O 0.4591(6) 0.3369(6) 0.2631(4) 0.0580(17) Uani 1 1 d . A -1
C8 C 0.7171(8) -0.0134(6) 0.4873(6) 0.045(2) Uani 1 1 d . A -1
O9 O 0.5240(7) 0.2658(6) 0.1657(4) 0.0618(18) Uani 1 1 d . A -1
C9 C 0.7547(9) -0.0131(8) 0.4073(7) 0.056(2) Uani 1 1 d . A -1
H9 H 0.7815 -0.0680 0.3920 0.067 Uiso 1 1 calc R A -1
C10 C 0.7529(10) 0.0656(8) 0.3516(6) 0.055(2) Uani 1 1 d . A -1
H10 H 0.7846 0.0677 0.3010 0.066 Uiso 1 1 calc R A -1
O10 O 0.3290(8) 0.2415(8) 0.1474(6) 0.099(3) Uani 1 1 d . A -1
C11 C 0.6223(8) 0.2314(7) 0.4757(6) 0.0425(19) Uani 1 1 d . A -1
H11 H 0.5919 0.2236 0.5272 0.051 Uiso 1 1 calc R A -1
O11 O 0.9489(5) 0.6464(5) 0.2777(5) 0.076(2) Uani 1 1 d D A -1
H11A H 0.9503 0.5874 0.2990 0.091 Uiso 1 1 d RD A -1
O12 O 0.6347(7) 0.7347(6) 0.3551(5) 0.0664(19) Uani 1 1 d . A -1
C12 C 0.5634(8) 0.3827(6) 0.4723(6) 0.0420(18) Uani 1 1 d . A -1
H12A H 0.5227 0.3455 0.5180 0.050 Uiso 1 1 calc R A -1
H12B H 0.5013 0.3967 0.4278 0.050 Uiso 1 1 calc R A -1
O13 O 0.5313(7) 0.6359(7) 0.2379(5) 0.070(2) Uani 1 1 d . A -1
C13 C 0.6663(8) 0.4891(7) 0.5115(5) 0.0400(18) Uani 1 1 d . A -1
C14 C 0.7286(8) 0.5578(7) 0.4572(6) 0.0406(19) Uani 1 1 d . A -1
O14 O 0.4398(8) 0.7143(7) 0.3088(5) 0.078(2) Uani 1 1 d . A -1
C15 C 0.8238(8) 0.6584(6) 0.4921(5) 0.0407(18) Uani 1 1 d . A -1
C16 C 0.8547(9) 0.6863(7) 0.5808(5) 0.050(2) Uani 1 1 d . A -1
H16 H 0.9193 0.7515 0.6043 0.060 Uiso 1 1 calc R A -1
C17 C 0.7881(11) 0.6158(8) 0.6362(6) 0.064(3) Uani 1 1 d . A -1
H17 H 0.8068 0.6352 0.6964 0.077 Uiso 1 1 calc R A -1
C18 C 0.6949(10) 0.5177(8) 0.6014(6) 0.054(2) Uani 1 1 d . A -1
H18 H 0.6513 0.4708 0.6383 0.065 Uiso 1 1 calc R A -1
C19 C 0.9914(10) 0.8139(8) 0.4613(7) 0.063(3) Uani 1 1 d . A -1
H19A H 1.0174 0.8142 0.5240 0.094 Uiso 1 1 calc R A -1
H19B H 0.9789 0.8808 0.4477 0.094 Uiso 1 1 calc R A -1
H19C H 1.0548 0.8074 0.4332 0.094 Uiso 1 1 calc R A -1
C20 C 0.8990(8) 0.9198(7) 0.2198(6) 0.046(2) Uani 1 1 d . A -1
C21 C 0.8445(7) 0.9103(7) 0.1314(5) 0.0390(18) Uani 1 1 d . A -1
C22 C 0.8835(8) 1.0020(7) 0.0798(6) 0.047(2) Uani 1 1 d . A -1
C23 C 0.8299(10) 1.0044(8) -0.0073(6) 0.057(2) Uani 1 1 d . A -1
H23 H 0.7613 0.9441 -0.0350 0.069 Uiso 1 1 calc R A -1
C24 C 0.8743(12) 1.0930(9) -0.0550(8) 0.072(3) Uani 1 1 d . A -1
H24 H 0.8371 1.0903 -0.1141 0.087 Uiso 1 1 calc R A -1
C25 C 0.9717(12) 1.1838(8) -0.0164(8) 0.069(3) Uani 1 1 d . A -1
H25 H 1.0007 1.2437 -0.0484 0.083 Uiso 1 1 calc R A -1
C26 C 1.0263(10) 1.1863(8) 0.0699(8) 0.058(3) Uani 1 1 d . A -1
H26 H 1.0929 1.2487 0.0965 0.070 Uiso 1 1 calc R A -1
C27 C 0.9848(9) 1.0972(7) 0.1195(6) 0.051(2) Uani 1 1 d . A -1
C28 C 1.0400(9) 1.1022(7) 0.2083(7) 0.055(2) Uani 1 1 d . A -1
H28 H 1.1062 1.1652 0.2340 0.067 Uiso 1 1 calc R A -1
C29 C 1.0003(10) 1.0190(8) 0.2576(7) 0.060(3) Uani 1 1 d . A -1
H29 H 1.0386 1.0254 0.3169 0.072 Uiso 1 1 calc R A -1
C30 C 0.7545(8) 0.8090(7) 0.0894(5) 0.0423(19) Uani 1 1 d . A -1
H30 H 0.7201 0.8097 0.0302 0.051 Uiso 1 1 calc R A -1
C31 C 0.6253(8) 0.6214(7) 0.0596(5) 0.0442(19) Uani 1 1 d . A -1
H31A H 0.5521 0.5839 0.0834 0.053 Uiso 1 1 calc R A -1
H31B H 0.5981 0.6472 0.0037 0.053 Uiso 1 1 calc R A -1
C32 C 0.6892(10) 0.5457(7) 0.0462(6) 0.055(2) Uani 1 1 d . A -1
C33 C 0.7210(8) 0.4893(7) 0.1177(6) 0.046(2) Uani 1 1 d . A -1
C34 C 0.7780(10) 0.4155(8) 0.1064(7) 0.056(2) Uani 1 1 d . A -1
C35 C 0.8106(13) 0.4024(10) 0.0288(9) 0.083(4) Uani 1 1 d . A -1
H35 H 0.8532 0.3559 0.0229 0.100 Uiso 1 1 calc R A -1
C36 C 0.7801(16) 0.4582(11) -0.0406(8) 0.096(5) Uani 1 1 d . A -1
H36 H 0.8003 0.4474 -0.0940 0.115 Uiso 1 1 calc R A -1
C37 C 0.7212(12) 0.5288(8) -0.0335(6) 0.063(3) Uani 1 1 d . A -1
H37 H 0.7020 0.5660 -0.0816 0.075 Uiso 1 1 calc R A -1
C38 C 0.8708(13) 0.2936(11) 0.1792(9) 0.084(4) Uani 1 1 d . A -1
H38A H 0.8308 0.2384 0.1308 0.125 Uiso 1 1 calc R A -1
H38B H 0.8776 0.2595 0.2334 0.125 Uiso 1 1 calc R A -1
H38C H 0.9528 0.3379 0.1717 0.125 Uiso 1 1 calc R A -1
C39 C 1.0704(14) 0.7265(10) 0.2667(14) 0.127(6) Uani 1 1 d D A -1
H39A H 1.0567 0.7804 0.2279 0.152 Uiso 1 1 calc R A -1
H39B H 1.1197 0.7640 0.3234 0.152 Uiso 1 1 calc R A -1
C40 C 1.1337(18) 0.6703(19) 0.2307(17) 0.157(9) Uani 1 1 d . A -1
H40A H 1.2130 0.7210 0.2235 0.236 Uiso 1 1 calc R A -1
H40B H 1.0848 0.6342 0.1744 0.236 Uiso 1 1 calc R A -1
H40C H 1.1468 0.6171 0.2695 0.236 Uiso 1 1 calc R A -1
C41 C 0.9483(12) 0.4572(11) 0.4384(7) 0.144(5) Uani 1 1 d DU A -1
H41A H 0.9751 0.3978 0.4579 0.173 Uiso 1 1 calc RD A -1
H41B H 0.8831 0.4581 0.4681 0.173 Uiso 1 1 calc RD A -1
C42 C 1.0570(12) 0.5650(12) 0.4572(11) 0.144(5) Uani 1 1 d D A -1
H42A H 1.0945 0.5761 0.5190 0.217 Uiso 1 1 calc R A -1
H42B H 1.0278 0.6230 0.4404 0.217 Uiso 1 1 calc RD A -1
H42C H 1.1179 0.5642 0.4242 0.217 Uiso 1 1 calc R A -1
N5 N 0.5384(14) 0.0175(7) 0.1587(6) 0.068(3) Uani 0.50 1 d PG B -1
C43 C 0.5332(15) 0.0360(7) 0.0702(7) 0.068(3) Uani 0.50 1 d PGU B -1
H43 H 0.5576 0.1071 0.0535 0.081 Uiso 0.50 1 calc PR B -1
C44 C 0.4914(15) -0.0516(10) 0.0068(5) 0.066(4) Uani 0.50 1 d PGU B -1
H44 H 0.4879 -0.0392 -0.0524 0.079 Uiso 0.50 1 calc PR B -1
C45 C 0.4549(15) -0.1578(9) 0.0318(7) 0.068(5) Uani 0.50 1 d PGU B -1
H45 H 0.4270 -0.2165 -0.0107 0.082 Uiso 0.50 1 calc PR B -1
C46 C 0.4601(14) -0.1763(7) 0.1202(8) 0.057(4) Uani 0.50 1 d PGU B -1
H46 H 0.4357 -0.2474 0.1369 0.069 Uiso 0.50 1 calc PR B -1
C47 C 0.5018(14) -0.0887(9) 0.1837(5) 0.056(5) Uani 0.50 1 d PG B -1
H47 H 0.5053 -0.1011 0.2428 0.067 Uiso 0.50 1 calc PR B -1

loop_
_atom_site_aniso_label
_atom_site_aniso_U_11
_atom_site_aniso_U_22
_atom_site_aniso_U_33
_atom_site_aniso_U_23
_atom_site_aniso_U_13
_atom_site_aniso_U_12
Ho1 0.0455(3) 0.0332(2) 0.0391(3) -0.00233(16) 0.00695(18) 0.01856(19)
N1 0.037(4) 0.025(3) 0.056(4) -0.008(3) 0.007(3) 0.012(3)
C1 0.054(5) 0.039(5) 0.047(5) -0.003(4) 0.005(4) 0.026(4)
O1 0.104(6) 0.053(4) 0.050(4) 0.010(3) 0.024(4) 0.050(4)
Ho2 0.0375(3) 0.0315(2) 0.0387(3) -0.00135(16) 0.00825(17) 0.01068(18)
O2 0.043(3) 0.034(3) 0.032(3) -0.006(2) 0.006(2) 0.011(2)
N2 0.037(4) 0.033(4) 0.043(4) -0.001(3) 0.004(3) 0.003(3)
C2 0.037(4) 0.030(4) 0.050(5) -0.006(3) -0.002(4) 0.009(3)
N3 0.052(5) 0.060(5) 0.054(5) 0.011(4) 0.001(4) 0.013(4)
O3 0.047(3) 0.041(3) 0.047(3) 0.000(3) 0.004(3) 0.008(3)
C3 0.032(4) 0.034(4) 0.049(5) 0.001(3) -0.005(4) 0.005(3)
N4 0.055(5) 0.052(5) 0.064(5) 0.018(4) 0.025(4) 0.029(4)
O4 0.055(4) 0.042(3) 0.039(3) -0.002(2) 0.001(3) -0.002(3)
C4 0.059(6) 0.046(5) 0.069(7) 0.004(5) 0.008(5) 0.023(5)
O5 0.047(3) 0.036(3) 0.037(3) -0.003(2) 0.015(2) 0.016(2)
C5 0.064(7) 0.055(6) 0.073(7) 0.018(5) 0.000(5) 0.017(5)
O6 0.075(5) 0.063(4) 0.072(4) 0.003(3) 0.029(4) 0.043(4)
C6 0.058(6) 0.044(6) 0.103(9) 0.024(6) 0.004(6) 0.017(5)
C7 0.056(6) 0.040(5) 0.072(7) 0.010(4) 0.006(5) 0.021(4)
O7 0.077(6) 0.146(8) 0.173(9) -0.063(7) -0.034(6) 0.071(6)
O8 0.040(4) 0.077(5) 0.049(4) -0.006(3) 0.006(3) 0.015(3)
C8 0.038(4) 0.026(4) 0.062(5) 0.000(4) 0.001(4) 0.007(3)
O9 0.070(5) 0.059(4) 0.052(4) -0.007(3) 0.009(3) 0.021(4)
C9 0.055(6) 0.041(5) 0.074(6) -0.004(4) 0.004(5) 0.027(5)
C10 0.067(6) 0.043(5) 0.059(6) -0.008(4) 0.002(5) 0.031(5)
O10 0.062(5) 0.121(8) 0.081(6) -0.007(5) -0.011(5) 0.010(5)
C11 0.041(5) 0.036(5) 0.050(5) 0.000(4) 0.004(4) 0.016(4)
O11 0.045(4) 0.080(5) 0.105(6) -0.012(4) 0.023(4) 0.023(4)
O12 0.069(5) 0.058(4) 0.077(5) -0.014(4) 0.015(4) 0.030(4)
C12 0.048(5) 0.037(4) 0.048(5) -0.001(3) 0.017(4) 0.021(4)
O13 0.046(4) 0.106(6) 0.056(4) -0.013(4) 0.004(3) 0.032(4)
C13 0.049(5) 0.038(4) 0.042(4) 0.003(3) 0.013(4) 0.026(4)
C14 0.042(5) 0.038(4) 0.046(5) 0.001(4) 0.001(4) 0.025(4)
O14 0.082(5) 0.105(6) 0.087(5) 0.033(5) 0.044(4) 0.066(5)
C15 0.050(5) 0.034(4) 0.041(4) -0.002(3) 0.003(4) 0.022(4)
C16 0.060(6) 0.046(5) 0.041(5) -0.004(4) -0.003(4) 0.022(4)
C17 0.096(8) 0.051(6) 0.044(5) 0.003(4) 0.010(5) 0.027(6)
C18 0.080(7) 0.048(5) 0.041(5) -0.002(4) 0.015(5) 0.029(5)
C19 0.060(6) 0.049(6) 0.059(6) 0.002(4) 0.009(5) -0.003(5)
C20 0.047(5) 0.038(5) 0.052(5) 0.008(4) 0.012(4) 0.012(4)
C21 0.037(4) 0.040(4) 0.042(4) 0.001(3) 0.015(4) 0.014(4)
C22 0.050(5) 0.032(4) 0.068(6) 0.001(4) 0.021(4) 0.021(4)
C23 0.072(7) 0.047(5) 0.053(6) 0.013(4) 0.014(5) 0.021(5)
C24 0.090(8) 0.058(7) 0.084(8) 0.029(6) 0.035(7) 0.036(6)
C25 0.091(8) 0.040(6) 0.100(9) 0.031(5) 0.051(7) 0.035(6)
C26 0.059(6) 0.037(5) 0.094(8) 0.017(5) 0.039(6) 0.023(4)
C27 0.057(6) 0.044(5) 0.062(6) 0.004(4) 0.031(5) 0.022(4)
C28 0.054(6) 0.035(5) 0.072(6) 0.002(4) 0.018(5) 0.007(4)
C29 0.056(6) 0.044(5) 0.066(6) -0.004(5) 0.001(5) 0.007(5)
C30 0.043(5) 0.051(5) 0.030(4) 0.006(3) 0.012(3) 0.013(4)
C31 0.036(4) 0.046(5) 0.038(4) -0.003(3) 0.004(3) 0.002(4)
C32 0.067(6) 0.034(5) 0.047(5) -0.004(4) 0.015(4) -0.004(4)
C33 0.041(5) 0.042(5) 0.040(5) -0.013(4) 0.010(4) -0.001(4)
C34 0.063(6) 0.046(5) 0.066(6) 0.005(4) 0.030(5) 0.020(5)
C35 0.109(10) 0.068(7) 0.094(9) 0.003(6) 0.063(8) 0.036(7)
C36 0.166(15) 0.080(9) 0.057(7) 0.006(6) 0.055(8) 0.047(9)
C37 0.102(8) 0.039(5) 0.037(5) -0.006(4) 0.020(5) 0.009(5)
C38 0.103(10) 0.081(8) 0.099(9) 0.018(7) 0.055(8) 0.054(8)
C39 0.078(10) 0.108(13) 0.193(19) -0.003(12) 0.054(11) 0.020(9)
C40 0.101(13) 0.18(2) 0.23(2) -0.013(18) 0.064(15) 0.075(14)
C41 0.089(7) 0.154(9) 0.191(10) -0.036(9) -0.033(8) 0.079(6)
C42 0.089(7) 0.154(9) 0.191(10) -0.036(9) -0.033(8) 0.079(6)
N5 0.090(9) 0.063(7) 0.049(6) 0.013(5) 0.009(6) 0.029(7)
C43 0.090(9) 0.063(7) 0.049(6) 0.013(5) 0.009(6) 0.029(7)
C44 0.085(10) 0.076(9) 0.043(7) 0.008(7) 0.028(8) 0.030(9)
C45 0.084(11) 0.049(9) 0.062(8) -0.001(7) 0.011(8) 0.016(9)
C46 0.073(11) 0.038(8) 0.050(8) 0.017(7) 0.007(8) 0.011(8)
C47 0.101(16) 0.042(10) 0.043(10) 0.028(8) 0.032(10) 0.037(11)

loop_
_atom_type_symbol
_atom_type_description
_atom_type_scat_dispersion_real
_atom_type_scat_dispersion_imag
_atom_type_scat_source
C C 0.0033 0.0016 'International Tables Vol C Tables 4.2.6.8 and 6.1.1.4'
H H 0.0000 0.0000 'International Tables Vol C Tables 4.2.6.8 and 6.1.1.4'
N N 0.0061 0.0033 'International Tables Vol C Tables 4.2.6.8 and 6.1.1.4'
O O 0.0106 0.0060 'International Tables Vol C Tables 4.2.6.8 and 6.1.1.4'
Ho Ho -0.2175 4.6783 'International Tables Vol C Tables 4.2.6.8 and 6.1.1.4'

loop_
_geom_angle_atom_site_label_1
_geom_angle_atom_site_label_2
_geom_angle_atom_site_label_3
_geom_angle
O1 Ho1 O2 145.7(2)
O1 Ho1 O5 141.7(2)
O2 Ho1 O5 69.94(19)
O1 Ho1 N1 74.1(2)
O2 Ho1 N1 77.6(2)
O5 Ho1 N1 143.9(2)
O1 Ho1 O8 104.8(3)
O2 Ho1 O8 86.9(2)
O5 Ho1 O8 85.9(2)
N1 Ho1 O8 76.7(2)
O1 Ho1 O9 79.1(3)
O2 Ho1 O9 130.6(2)
O5 Ho1 O9 78.9(2)
N1 Ho1 O9 112.7(2)
O8 Ho1 O9 52.7(2)
O1 Ho1 O7 87.3(3)
O2 Ho1 O7 78.2(3)
O5 Ho1 O7 89.9(3)
N1 Ho1 O7 98.8(3)
O8 Ho1 O7 165.1(3)
O9 Ho1 O7 140.2(3)
O1 Ho1 O6 78.5(2)
O2 Ho1 O6 122.0(2)
O5 Ho1 O6 65.3(2)
N1 Ho1 O6 149.8(2)
O8 Ho1 O6 123.4(2)
O9 Ho1 O6 73.7(3)
O7 Ho1 O6 67.0(3)
O1 Ho1 N3 91.7(3)
O2 Ho1 N3 109.9(2)
O5 Ho1 N3 81.7(2)
N1 Ho1 N3 95.1(2)
O8 Ho1 N3 26.8(3)
O9 Ho1 N3 26.0(3)
O7 Ho1 N3 165.2(3)
O6 Ho1 N3 98.3(3)
O1 Ho1 Ho2 164.3(2)
O2 Ho1 Ho2 35.41(14)
O5 Ho1 Ho2 35.18(13)
N1 Ho1 Ho2 112.75(15)
O8 Ho1 Ho2 90.75(19)
O9 Ho1 Ho2 109.41(17)
O7 Ho1 Ho2 77.8(3)
O6 Ho1 Ho2 90.95(16)
N3 Ho1 Ho2 101.47(18)
C11 N1 C12 114.1(7)
C11 N1 Ho1 130.8(6)
C12 N1 Ho1 115.1(5)
O1 C1 C2 122.7(7)
O1 C1 C10 117.2(8)
C2 C1 C10 120.1(8)
C1 O1 Ho1 140.6(5)
O4 Ho2 O5 140.9(2)
O4 Ho2 O2 143.02(19)
O5 Ho2 O2 69.92(19)
O4 Ho2 O11 83.3(3)
O5 Ho2 O11 76.3(2)
O2 Ho2 O11 88.5(2)
O4 Ho2 O12 85.8(3)
O5 Ho2 O12 128.3(2)
O2 Ho2 O12 81.1(2)
O11 Ho2 O12 146.1(3)
O4 Ho2 N2 72.2(2)
O5 Ho2 N2 78.3(2)
O2 Ho2 N2 144.8(2)
O11 Ho2 N2 98.6(3)
O12 Ho2 N2 108.5(3)
O4 Ho2 O13 111.8(3)
O5 Ho2 O13 84.0(2)
O2 Ho2 O13 86.5(3)
O11 Ho2 O13 160.1(3)
O12 Ho2 O13 51.6(3)
N2 Ho2 O13 75.2(2)
O4 Ho2 O3 77.5(2)
O5 Ho2 O3 126.3(2)
O2 Ho2 O3 65.58(18)
O11 Ho2 O3 74.1(3)
O12 Ho2 O3 72.2(2)
N2 Ho2 O3 149.5(2)
O13 Ho2 O3 120.7(2)
O4 Ho2 N4 97.8(2)
O5 Ho2 N4 107.5(2)
O2 Ho2 N4 85.2(2)
O11 Ho2 N4 170.9(3)
O12 Ho2 N4 26.0(2)
N2 Ho2 N4 90.3(2)
O13 Ho2 N4 25.7(2)
O3 Ho2 N4 97.3(2)
O4 Ho2 Ho1 158.89(19)
O5 Ho2 Ho1 35.61(13)
O2 Ho2 Ho1 34.96(13)
O11 Ho2 Ho1 75.82(17)
O12 Ho2 Ho1 109.86(19)
N2 Ho2 Ho1 113.70(16)
O13 Ho2 Ho1 89.3(2)
O3 Ho2 Ho1 93.54(14)
N4 Ho2 Ho1 102.28(16)
C14 O2 Ho1 128.4(5)
C14 O2 Ho2 119.8(5)
Ho1 O2 Ho2 109.6(2)
C30 N2 C31 116.4(7)
C30 N2 Ho2 129.9(5)
C31 N2 Ho2 113.6(5)
C1 C2 C3 119.6(8)
C1 C2 C11 122.5(8)
C3 C2 C11 117.7(8)
O10 N3 O9 122.4(10)
O10 N3 O8 120.1(10)
O9 N3 O8 117.5(8)
O10 N3 Ho1 177.8(8)
O9 N3 Ho1 59.6(5)
O8 N3 Ho1 57.9(4)
C15 O3 C19 117.1(6)
C15 O3 Ho2 115.5(4)
C19 O3 Ho2 127.3(5)
C4 C3 C8 117.3(8)
C4 C3 C2 124.9(8)
C8 C3 C2 117.8(8)
O14 N4 O13 122.4(9)
O14 N4 O12 122.4(9)
O13 N4 O12 115.1(8)
O14 N4 Ho2 176.2(6)
O13 N4 Ho2 58.4(5)
O12 N4 Ho2 57.2(4)
C20 O4 Ho2 145.3(5)
C3 C4 C5 122.3(10)
C3 C4 H4 118.8
C5 C4 H4 118.8
C33 O5 Ho2 124.5(5)
C33 O5 Ho1 120.6(5)
Ho2 O5 Ho1 109.2(2)
C6 C5 C4 118.2(11)
C6 C5 H5 120.9
C4 C5 H5 120.9
C34 O6 C38 116.9(8)
C34 O6 Ho1 115.9(5)
C38 O6 Ho1 126.6(6)
C7 C6 C5 121.8(10)
C7 C6 H6 119.1
C5 C6 H6 119.1
C6 C7 C8 120.1(10)
C6 C7 H7 120.0
C8 C7 H7 120.0
C41 O7 Ho1 116.7(6)
C41 O7 H7A 132.1
Ho1 O7 H7A 107.8
N3 O8 Ho1 95.4(6)
C9 C8 C7 119.1(9)
C9 C8 C3 120.7(8)
C7 C8 C3 120.2(9)
N3 O9 Ho1 94.4(5)
C10 C9 C8 121.4(9)
C10 C9 H9 119.3
C8 C9 H9 119.3
C9 C10 C1 120.0(10)
C9 C10 H10 120.0
C1 C10 H10 120.0
N1 C11 C2 125.9(9)
N1 C11 H11 117.1
C2 C11 H11 117.1
C39 O11 Ho2 129.8(6)
C39 O11 H11A 116.4
Ho2 O11 H11A 112.4
N4 O12 Ho2 96.8(5)
N1 C12 C13 109.0(7)
N1 C12 H12A 109.9
C13 C12 H12A 109.9
N1 C12 H12B 109.9
C13 C12 H12B 109.9
H12A C12 H12B 108.3
N4 O13 Ho2 95.8(5)
C14 C13 C18 120.3(8)
C14 C13 C12 119.2(7)
C18 C13 C12 120.5(8)
C13 C14 O2 122.9(8)
C13 C14 C15 120.2(8)
O2 C14 C15 116.9(8)
C16 C15 O3 125.4(8)
C16 C15 C14 120.1(8)
O3 C15 C14 114.5(7)
C15 C16 C17 119.3(9)
C15 C16 H16 120.3
C17 C16 H16 120.3
C18 C17 C16 120.2(9)
C18 C17 H17 119.9
C16 C17 H17 119.9
C17 C18 C13 119.9(9)
C17 C18 H18 120.0
C13 C18 H18 120.0
O3 C19 H19A 109.5
O3 C19 H19B 109.5
H19A C19 H19B 109.5
O3 C19 H19C 109.5
H19A C19 H19C 109.5
H19B C19 H19C 109.5
O4 C20 C21 122.6(8)
O4 C20 C29 118.2(8)
C21 C20 C29 119.2(8)
C20 C21 C30 120.7(8)
C20 C21 C22 119.7(8)
C30 C21 C22 119.5(7)
C23 C22 C27 116.4(8)
C23 C22 C21 124.8(8)
C27 C22 C21 118.8(8)
C24 C23 C22 122.5(10)
C24 C23 H23 118.8
C22 C23 H23 118.8
C25 C24 C23 120.6(11)
C25 C24 H24 119.7
C23 C24 H24 119.7
C24 C25 C26 119.1(9)
C24 C25 H25 120.4
C26 C25 H25 120.4
C25 C26 C27 121.6(10)
C25 C26 H26 119.2
C27 C26 H26 119.2
C28 C27 C26 120.7(9)
C28 C27 C22 119.5(8)
C26 C27 C22 119.7(9)
C29 C28 C27 121.9(9)
C29 C28 H28 119.1
C27 C28 H28 119.1
C28 C29 C20 120.7(9)
C28 C29 H29 119.7
C20 C29 H29 119.7
N2 C30 C21 128.9(7)
N2 C30 H30 115.6
C21 C30 H30 115.6
C32 C31 N2 108.9(7)
C32 C31 H31A 109.9
N2 C31 H31A 109.9
C32 C31 H31B 109.9
N2 C31 H31B 109.9
H31A C31 H31B 108.3
C33 C32 C37 118.5(10)
C33 C32 C31 118.0(8)
C37 C32 C31 123.5(9)
O5 C33 C34 118.7(9)
O5 C33 C32 122.0(9)
C34 C33 C32 119.3(8)
C35 C34 C33 120.9(10)
C35 C34 O6 125.6(10)
C33 C34 O6 113.5(8)
C34 C35 C36 119.4(12)
C34 C35 H35 120.3
C36 C35 H35 120.3
C37 C36 C35 121.7(11)
C37 C36 H36 119.1
C35 C36 H36 119.1
C36 C37 C32 120.1(10)
C36 C37 H37 120.0
C32 C37 H37 120.0
C40 C39 O11 108.4(13)
C40 C39 H39A 110.0
O11 C39 H39A 110.0
C40 C39 H39B 110.0
O11 C39 H39B 110.0
H39A C39 H39B 108.4
C39 C40 H40A 109.5
C39 C40 H40B 109.5
H40A C40 H40B 109.5
C39 C40 H40C 109.5
H40A C40 H40C 109.5
H40B C40 H40C 109.5
O7 C41 C42 105.0(6)
O7 C41 H41A 110.7
C42 C41 H41A 110.7
O7 C41 H41B 110.7
C42 C41 H41B 110.7
H41A C41 H41B 108.8
C41 C42 H42A 109.5
C41 C42 H42B 109.5
H42A C42 H42B 109.5
C41 C42 H42C 109.5
H42A C42 H42C 109.5
H42B C42 H42C 109.5
C43 N5 C47 120.0
N5 C43 C44 120.0
N5 C43 H43 120.0
C44 C43 H43 120.0
C45 C44 C43 120.0
C45 C44 H44 120.0
C43 C44 H44 120.0
C46 C45 C44 120.0
C46 C45 H45 120.0
C44 C45 H45 120.0
C45 C46 C47 120.0
C45 C46 H46 120.0
C47 C46 H46 120.0
C46 C47 N5 120.0
C46 C47 H47 120.0
N5 C47 H47 120.0

loop_
_geom_bond_atom_site_label_1
_geom_bond_atom_site_label_2
_geom_bond_distance
Ho1 O1 2.157(6)
Ho1 O2 2.285(5)
Ho1 O5 2.316(5)
Ho1 N1 2.413(7)
Ho1 O8 2.414(7)
Ho1 O9 2.455(7)
Ho1 O7 2.451(3)
Ho1 O6 2.488(7)
Ho1 N3 2.838(9)
Ho1 Ho2 3.7554(10)
N1 C11 1.285(11)
N1 C12 1.480(10)
C1 O1 1.311(10)
C1 C2 1.396(12)
C1 C10 1.409(12)
Ho2 O4 2.159(6)
Ho2 O5 2.291(5)
Ho2 O2 2.310(5)
Ho2 O11 2.394(2)
Ho2 O12 2.410(7)
Ho2 N2 2.439(7)
Ho2 O13 2.438(7)
Ho2 O3 2.501(6)
Ho2 N4 2.847(8)
O2 C14 1.380(10)
N2 C30 1.293(11)
N2 C31 1.498(10)
C2 C3 1.447(11)
C2 C11 1.453(12)
N3 O10 1.207(11)
N3 O9 1.247(12)
N3 O8 1.283(11)
O3 C15 1.379(10)
O3 C19 1.443(11)
C3 C4 1.376(14)
C3 C8 1.404(12)
N4 O14 1.222(10)
N4 O13 1.243(11)
N4 O12 1.256(11)
O4 C20 1.311(10)
C4 C5 1.389(14)
C4 H4 0.9300
O5 C33 1.354(10)
C5 C6 1.388(17)
C5 H5 0.9300
O6 C34 1.401(12)
O6 C38 1.427(13)
C6 C7 1.328(16)
C6 H6 0.9300
C7 C8 1.408(12)
C7 H7 0.9300
O7 C41 1.338(5)
O7 H7A 0.8500
C8 C9 1.397(14)
C9 C10 1.357(14)
C9 H9 0.9300
C10 H10 0.9300
C11 H11 0.9300
O11 C39 1.482(7)
O11 H11A 0.8500
C12 C13 1.510(11)
C12 H12A 0.9700
C12 H12B 0.9700
C13 C14 1.357(12)
C13 C18 1.387(12)
C14 C15 1.411(12)
C15 C16 1.365(11)
C16 C17 1.404(14)
C16 H16 0.9300
C17 C18 1.379(14)
C17 H17 0.9300
C18 H18 0.9300
C19 H19A 0.9600
C19 H19B 0.9600
C19 H19C 0.9600
C20 C21 1.380(12)
C20 C29 1.438(13)
C21 C30 1.425(12)
C21 C22 1.438(12)
C22 C23 1.381(13)
C22 C27 1.414(13)
C23 C24 1.381(14)
C23 H23 0.9300
C24 C25 1.356(17)
C24 H24 0.9300
C25 C26 1.360(16)
C25 H25 0.9300
C26 C27 1.400(13)
C26 H26 0.9300
C27 C28 1.392(14)
C28 C29 1.338(13)
C28 H28 0.9300
C29 H29 0.9300
C30 H30 0.9300
C31 C32 1.478(14)
C31 H31A 0.9700
C31 H31B 0.9700
C32 C33 1.403(14)
C32 C37 1.400(13)
C33 C34 1.387(14)
C34 C35 1.362(14)
C35 C36 1.368(18)
C35 H35 0.9300
C36 C37 1.353(18)
C36 H36 0.9300
C37 H37 0.9300
C38 H38A 0.9600
C38 H38B 0.9600
C38 H38C 0.9600
C39 C40 1.40(2)
C39 H39A 0.9700
C39 H39B 0.9700
C40 H40A 0.9600
C40 H40B 0.9600
C40 H40C 0.9600
C41 C42 1.5099(12)
C41 H41A 0.9700
C41 H41B 0.9700
C42 H42A 0.9600
C42 H42B 0.9600
C42 H42C 0.9600
N5 C43 1.3900
N5 C47 1.3900
C43 C44 1.3900
C43 H43 0.9300
C44 C45 1.3900
C44 H44 0.9300
C45 C46 1.3900
C45 H45 0.9300
C46 C47 1.3900
C46 H46 0.9300
C47 H47 0.9300

loop_
_geom_hbond_atom_site_label_D
_geom_hbond_atom_site_label_H
_geom_hbond_atom_site_label_A
_geom_hbond_distance_DH
_geom_hbond_distance_HA
_geom_hbond_distance_DA
_geom_hbond_angle_DHA
O7 H7A O6 0.85 2.28 2.727(12) 112.7
O11 H11A O7 0.85 1.97 2.795(13) 164.5

loop_
_geom_torsion_atom_site_label_1
_geom_torsion_atom_site_label_2
_geom_torsion_atom_site_label_3
_geom_torsion_atom_site_label_4
_geom_torsion
O1 Ho1 N1 C11 8.9(7)
O2 Ho1 N1 C11 -151.4(7)
O5 Ho1 N1 C11 -177.8(6)
O8 Ho1 N1 C11 118.8(7)
O9 Ho1 N1 C11 79.5(7)
O7 Ho1 N1 C11 -75.7(7)
O6 Ho1 N1 C11 -17.0(10)
N3 Ho1 N1 C11 99.3(7)
Ho2 Ho1 N1 C11 -156.0(7)
O1 Ho1 N1 C12 -169.5(6)
O2 Ho1 N1 C12 30.2(5)
O5 Ho1 N1 C12 3.8(7)
O8 Ho1 N1 C12 -59.6(5)
O9 Ho1 N1 C12 -98.9(5)
O7 Ho1 N1 C12 105.9(6)
O6 Ho1 N1 C12 164.6(5)
N3 Ho1 N1 C12 -79.1(5)
Ho2 Ho1 N1 C12 25.6(6)
C2 C1 O1 Ho1 22.4(16)
C10 C1 O1 Ho1 -156.2(8)
O2 Ho1 O1 C1 13.6(13)
O5 Ho1 O1 C1 164.3(9)
N1 Ho1 O1 C1 -22.1(10)
O8 Ho1 O1 C1 -93.3(10)
O9 Ho1 O1 C1 -139.7(11)
O7 Ho1 O1 C1 77.9(11)
O6 Ho1 O1 C1 144.9(11)
N3 Ho1 O1 C1 -116.9(11)
Ho2 Ho1 O1 C1 96.1(11)
O1 Ho1 Ho2 O4 -5.8(8)
O2 Ho1 Ho2 O4 99.6(5)
O5 Ho1 Ho2 O4 -95.0(5)
N1 Ho1 Ho2 O4 107.4(5)
O8 Ho1 Ho2 O4 -176.8(4)
O9 Ho1 Ho2 O4 -126.4(5)
O7 Ho1 Ho2 O4 12.8(5)
O6 Ho1 Ho2 O4 -53.4(5)
N3 Ho1 Ho2 O4 -152.1(5)
O1 Ho1 Ho2 O5 89.1(7)
O2 Ho1 Ho2 O5 -165.5(3)
N1 Ho1 Ho2 O5 -157.7(3)
O8 Ho1 Ho2 O5 -81.8(3)
O9 Ho1 Ho2 O5 -31.4(3)
O7 Ho1 Ho2 O5 107.8(3)
O6 Ho1 Ho2 O5 41.6(3)
N3 Ho1 Ho2 O5 -57.1(3)
O1 Ho1 Ho2 O2 -105.4(7)
O5 Ho1 Ho2 O2 165.5(3)
N1 Ho1 Ho2 O2 7.8(3)
O8 Ho1 Ho2 O2 83.7(3)
O9 Ho1 Ho2 O2 134.1(3)
O7 Ho1 Ho2 O2 -86.7(3)
O6 Ho1 Ho2 O2 -152.9(3)
N3 Ho1 Ho2 O2 108.4(3)
O1 Ho1 Ho2 O11 3.0(6)
O2 Ho1 Ho2 O11 108.4(3)
O5 Ho1 Ho2 O11 -86.1(3)
N1 Ho1 Ho2 O11 116.2(3)
O8 Ho1 Ho2 O11 -168.0(3)
O9 Ho1 Ho2 O11 -117.6(3)
O7 Ho1 Ho2 O11 21.6(3)
O6 Ho1 Ho2 O11 -44.6(3)
N3 Ho1 Ho2 O11 -143.3(3)
O1 Ho1 Ho2 O12 -142.0(6)
O2 Ho1 Ho2 O12 -36.6(3)
O5 Ho1 Ho2 O12 128.9(3)
N1 Ho1 Ho2 O12 -28.8(3)
O8 Ho1 Ho2 O12 47.0(3)
O9 Ho1 Ho2 O12 97.4(3)
O7 Ho1 Ho2 O12 -123.3(3)
O6 Ho1 Ho2 O12 170.4(3)
N3 Ho1 Ho2 O12 71.7(3)
O1 Ho1 Ho2 N2 96.2(6)
O2 Ho1 Ho2 N2 -158.4(3)
O5 Ho1 Ho2 N2 7.1(3)
N1 Ho1 Ho2 N2 -150.6(3)
O8 Ho1 Ho2 N2 -74.7(2)
O9 Ho1 Ho2 N2 -24.3(3)
O7 Ho1 Ho2 N2 114.9(3)
O6 Ho1 Ho2 N2 48.7(2)
N3 Ho1 Ho2 N2 -50.0(3)
O1 Ho1 Ho2 O13 169.7(6)
O2 Ho1 Ho2 O13 -84.9(3)
O5 Ho1 Ho2 O13 80.6(3)
N1 Ho1 Ho2 O13 -77.1(2)
O8 Ho1 Ho2 O13 -1.2(2)
O9 Ho1 Ho2 O13 49.2(3)
O7 Ho1 Ho2 O13 -171.6(3)
O6 Ho1 Ho2 O13 122.2(2)
N3 Ho1 Ho2 O13 23.5(3)
O1 Ho1 Ho2 O3 -69.6(6)
O2 Ho1 Ho2 O3 35.8(3)
O5 Ho1 Ho2 O3 -158.7(3)
N1 Ho1 Ho2 O3 43.6(2)
O8 Ho1 Ho2 O3 119.4(2)
O9 Ho1 Ho2 O3 169.8(2)
O7 Ho1 Ho2 O3 -51.0(3)
O6 Ho1 Ho2 O3 -117.2(2)
N3 Ho1 Ho2 O3 144.1(3)
O1 Ho1 Ho2 N4 -167.9(6)
O2 Ho1 Ho2 N4 -62.5(3)
O5 Ho1 Ho2 N4 103.0(3)
N1 Ho1 Ho2 N4 -54.7(2)
O8 Ho1 Ho2 N4 21.1(2)
O9 Ho1 Ho2 N4 71.5(3)
O7 Ho1 Ho2 N4 -149.2(3)
O6 Ho1 Ho2 N4 144.5(3)
N3 Ho1 Ho2 N4 45.8(3)
O1 Ho1 O2 C14 -10.7(9)
O5 Ho1 O2 C14 -171.9(7)
N1 Ho1 O2 C14 24.3(6)
O8 Ho1 O2 C14 101.4(6)
O9 Ho1 O2 C14 133.8(6)
O7 Ho1 O2 C14 -77.5(7)
O6 Ho1 O2 C14 -130.6(6)
N3 Ho1 O2 C14 115.3(6)
Ho2 Ho1 O2 C14 -163.0(8)
O1 Ho1 O2 Ho2 152.3(4)
O5 Ho1 O2 Ho2 -8.8(2)
N1 Ho1 O2 Ho2 -172.6(3)
O8 Ho1 O2 Ho2 -95.6(3)
O9 Ho1 O2 Ho2 -63.2(4)
O7 Ho1 O2 Ho2 85.5(3)
O6 Ho1 O2 Ho2 32.4(3)
N3 Ho1 O2 Ho2 -81.7(3)
O4 Ho2 O2 C14 20.9(7)
O5 Ho2 O2 C14 173.7(6)
O11 Ho2 O2 C14 97.7(6)
O12 Ho2 O2 C14 -49.9(6)
N2 Ho2 O2 C14 -159.4(5)
O13 Ho2 O2 C14 -101.5(6)
O3 Ho2 O2 C14 24.6(5)
N4 Ho2 O2 C14 -75.7(6)
Ho1 Ho2 O2 C14 164.7(7)
O4 Ho2 O2 Ho1 -143.8(3)
O5 Ho2 O2 Ho1 8.9(2)
O11 Ho2 O2 Ho1 -67.0(3)
O12 Ho2 O2 Ho1 145.4(3)
N2 Ho2 O2 Ho1 35.8(5)
O13 Ho2 O2 Ho1 93.8(3)
O3 Ho2 O2 Ho1 -140.1(3)
N4 Ho2 O2 Ho1 119.5(3)
O4 Ho2 N2 C30 -3.7(7)
O5 Ho2 N2 C30 -157.8(8)
O2 Ho2 N2 C30 176.5(6)
O11 Ho2 N2 C30 -83.8(8)
O12 Ho2 N2 C30 75.5(8)
O13 Ho2 N2 C30 115.5(8)
O3 Ho2 N2 C30 -10.7(10)
N4 Ho2 N2 C30 94.4(8)
Ho1 Ho2 N2 C30 -162.0(7)
O4 Ho2 N2 C31 178.7(6)
O5 Ho2 N2 C31 24.6(5)
O2 Ho2 N2 C31 -1.1(8)
O11 Ho2 N2 C31 98.6(6)
O12 Ho2 N2 C31 -102.2(6)
O13 Ho2 N2 C31 -62.2(6)
O3 Ho2 N2 C31 171.7(5)
N4 Ho2 N2 C31 -83.2(6)
Ho1 Ho2 N2 C31 20.4(6)
O1 C1 C2 C3 175.0(8)
C10 C1 C2 C3 -6.4(12)
O1 C1 C2 C11 -0.7(13)
C10 C1 C2 C11 177.9(9)
O1 Ho1 N3 O10 100(21)
O2 Ho1 N3 O10 -53(21)
O5 Ho1 N3 O10 -118(21)
N1 Ho1 N3 O10 25(21)
O8 Ho1 N3 O10 -21(20)
O9 Ho1 N3 O10 160(21)
O7 Ho1 N3 O10 -175(100)
O6 Ho1 N3 O10 178(100)
Ho2 Ho1 N3 O10 -89(21)
O1 Ho1 N3 O9 -60.4(6)
O2 Ho1 N3 O9 146.8(5)
O5 Ho1 N3 O9 81.7(5)
N1 Ho1 N3 O9 -134.6(5)
O8 Ho1 N3 O9 179.1(9)
O7 Ho1 N3 O9 25.4(15)
O6 Ho1 N3 O9 18.3(6)
Ho2 Ho1 N3 O9 110.9(5)
O1 Ho1 N3 O8 120.6(5)
O2 Ho1 N3 O8 -32.3(6)
O5 Ho1 N3 O8 -97.4(5)
N1 Ho1 N3 O8 46.4(5)
O9 Ho1 N3 O8 -179.1(9)
O7 Ho1 N3 O8 -153.7(12)
O6 Ho1 N3 O8 -160.8(5)
Ho2 Ho1 N3 O8 -68.1(5)
O4 Ho2 O3 C15 157.0(6)
O5 Ho2 O3 C15 -57.6(6)
O2 Ho2 O3 C15 -20.8(5)
O11 Ho2 O3 C15 -116.5(6)
O12 Ho2 O3 C15 67.4(5)
N2 Ho2 O3 C15 163.8(5)
O13 Ho2 O3 C15 48.9(6)
N4 Ho2 O3 C15 60.5(5)
Ho1 Ho2 O3 C15 -42.4(5)
O4 Ho2 O3 C19 -21.2(8)
O5 Ho2 O3 C19 124.3(7)
O2 Ho2 O3 C19 161.1(8)
O11 Ho2 O3 C19 65.3(8)
O12 Ho2 O3 C19 -110.8(8)
N2 Ho2 O3 C19 -14.4(10)
O13 Ho2 O3 C19 -129.3(8)
N4 Ho2 O3 C19 -117.6(8)
Ho1 Ho2 O3 C19 139.5(7)
C1 C2 C3 C4 -178.8(9)
C11 C2 C3 C4 -2.9(12)
C1 C2 C3 C8 1.4(11)
C11 C2 C3 C8 177.3(7)
O4 Ho2 N4 O14 21(11)
O5 Ho2 N4 O14 -128(11)
O2 Ho2 N4 O14 164(11)
O11 Ho2 N4 O14 118(11)
O12 Ho2 N4 O14 85(11)
N2 Ho2 N4 O14 -51(11)
O13 Ho2 N4 O14 -104(11)
O3 Ho2 N4 O14 100(11)
Ho1 Ho2 N4 O14 -165(11)
O4 Ho2 N4 O13 125.2(6)
O5 Ho2 N4 O13 -24.7(6)
O2 Ho2 N4 O13 -91.9(6)
O11 Ho2 N4 O13 -138.1(14)
O12 Ho2 N4 O13 -171.6(9)
N2 Ho2 N4 O13 53.1(6)
O3 Ho2 N4 O13 -156.5(6)
Ho1 Ho2 N4 O13 -61.3(6)
O4 Ho2 N4 O12 -63.3(6)
O5 Ho2 N4 O12 146.8(5)
O2 Ho2 N4 O12 79.6(5)
O11 Ho2 N4 O12 33.4(17)
N2 Ho2 N4 O12 -135.3(6)
O13 Ho2 N4 O12 171.6(9)
O3 Ho2 N4 O12 15.0(6)
Ho1 Ho2 N4 O12 110.3(5)
O5 Ho2 O4 C20 38.8(12)
O2 Ho2 O4 C20 175.8(9)
O11 Ho2 O4 C20 97.3(11)
O12 Ho2 O4 C20 -114.9(11)
N2 Ho2 O4 C20 -4.0(11)
O13 Ho2 O4 C20 -69.3(11)
O3 Ho2 O4 C20 172.4(11)
N4 Ho2 O4 C20 -91.8(11)
Ho1 Ho2 O4 C20 105.9(10)
C8 C3 C4 C5 -2.3(13)
C2 C3 C4 C5 178.0(9)
O4 Ho2 O5 C33 -8.0(8)
O2 Ho2 O5 C33 -162.1(7)
O11 Ho2 O5 C33 -68.6(7)
O12 Ho2 O5 C33 137.8(6)
N2 Ho2 O5 C33 33.3(6)
O13 Ho2 O5 C33 109.4(7)
O3 Ho2 O5 C33 -126.6(6)
N4 Ho2 O5 C33 120.0(6)
Ho1 Ho2 O5 C33 -153.3(8)
O4 Ho2 O5 Ho1 145.3(3)
O2 Ho2 O5 Ho1 -8.8(2)
O11 Ho2 O5 Ho1 84.7(3)
O12 Ho2 O5 Ho1 -68.9(4)
N2 Ho2 O5 Ho1 -173.4(3)
O13 Ho2 O5 Ho1 -97.3(3)
O3 Ho2 O5 Ho1 26.7(3)
N4 Ho2 O5 Ho1 -86.7(3)
O1 Ho1 O5 C33 0.4(8)
O2 Ho1 O5 C33 163.4(6)
N1 Ho1 O5 C33 -169.1(5)
O8 Ho1 O5 C33 -108.4(6)
O9 Ho1 O5 C33 -55.6(6)
O7 Ho1 O5 C33 86.0(6)
O6 Ho1 O5 C33 21.4(6)
N3 Ho1 O5 C33 -81.8(6)
Ho2 Ho1 O5 C33 154.5(7)
O1 Ho1 O5 Ho2 -154.1(3)
O2 Ho1 O5 Ho2 8.9(2)
N1 Ho1 O5 Ho2 36.4(5)
O8 Ho1 O5 Ho2 97.1(3)
O9 Ho1 O5 Ho2 149.9(3)
O7 Ho1 O5 Ho2 -68.5(3)
O6 Ho1 O5 Ho2 -133.1(3)
N3 Ho1 O5 Ho2 123.7(3)
C3 C4 C5 C6 0.5(15)
O1 Ho1 O6 C34 147.7(7)
O2 Ho1 O6 C34 -62.2(7)
O5 Ho1 O6 C34 -19.2(6)
N1 Ho1 O6 C34 173.1(5)
O8 Ho1 O6 C34 47.5(7)
O9 Ho1 O6 C34 65.9(6)
O7 Ho1 O6 C34 -120.4(7)
N3 Ho1 O6 C34 57.7(7)
Ho2 Ho1 O6 C34 -44.1(6)
O1 Ho1 O6 C38 -23.4(9)
O2 Ho1 O6 C38 126.7(9)
O5 Ho1 O6 C38 169.7(10)
N1 Ho1 O6 C38 2.0(12)
O8 Ho1 O6 C38 -123.6(9)
O9 Ho1 O6 C38 -105.2(9)
O7 Ho1 O6 C38 68.5(10)
N3 Ho1 O6 C38 -113.4(9)
Ho2 Ho1 O6 C38 144.8(9)
C4 C5 C6 C7 0.9(16)
C5 C6 C7 C8 -0.4(16)
O1 Ho1 O7 C41 -83.2(10)
O2 Ho1 O7 C41 65.5(9)
O5 Ho1 O7 C41 135.0(9)
N1 Ho1 O7 C41 -9.8(10)
O8 Ho1 O7 C41 61.3(19)
O9 Ho1 O7 C41 -152.5(8)
O6 Ho1 O7 C41 -161.9(10)
N3 Ho1 O7 C41 -169.6(10)
Ho2 Ho1 O7 C41 101.8(9)
O10 N3 O8 Ho1 179.1(8)
O9 N3 O8 Ho1 -0.9(9)
O1 Ho1 O8 N3 -62.9(6)
O2 Ho1 O8 N3 149.8(5)
O5 Ho1 O8 N3 79.7(5)
N1 Ho1 O8 N3 -132.2(6)
O9 Ho1 O8 N3 0.5(5)
O7 Ho1 O8 N3 153.9(12)
O6 Ho1 O8 N3 22.9(6)
Ho2 Ho1 O8 N3 114.6(5)
C6 C7 C8 C9 179.3(9)
C6 C7 C8 C3 -1.4(14)
C4 C3 C8 C9 -178.0(8)
C2 C3 C8 C9 1.8(11)
C4 C3 C8 C7 2.7(12)
C2 C3 C8 C7 -177.5(8)
O10 N3 O9 Ho1 -179.1(9)
O8 N3 O9 Ho1 0.9(8)
O1 Ho1 O9 N3 117.7(6)
O2 Ho1 O9 N3 -42.8(6)
O5 Ho1 O9 N3 -93.8(5)
N1 Ho1 O9 N3 50.3(6)
O8 Ho1 O9 N3 -0.5(5)
O7 Ho1 O9 N3 -170.2(6)
O6 Ho1 O9 N3 -161.2(6)
Ho2 Ho1 O9 N3 -76.0(5)
C7 C8 C9 C10 179.4(9)
C3 C8 C9 C10 0.1(13)
C8 C9 C10 C1 -5.2(14)
O1 C1 C10 C9 -173.0(9)
C2 C1 C10 C9 8.4(14)
C12 N1 C11 C2 179.6(7)
Ho1 N1 C11 C2 1.1(12)
C1 C2 C11 N1 -8.8(13)
C3 C2 C11 N1 175.4(8)
O4 Ho2 O11 C39 -7.7(12)
O5 Ho2 O11 C39 138.7(13)
O2 Ho2 O11 C39 -151.6(12)
O12 Ho2 O11 C39 -80.0(13)
N2 Ho2 O11 C39 63.0(13)
O13 Ho2 O11 C39 132.9(13)
O3 Ho2 O11 C39 -86.6(12)
N4 Ho2 O11 C39 -105.6(17)
Ho1 Ho2 O11 C39 175.4(13)
O14 N4 O12 Ho2 -175.5(7)
O13 N4 O12 Ho2 7.9(8)
O4 Ho2 O12 N4 117.5(5)
O5 Ho2 O12 N4 -41.7(6)
O2 Ho2 O12 N4 -97.2(5)
O11 Ho2 O12 N4 -171.0(5)
N2 Ho2 O12 N4 47.8(6)
O13 Ho2 O12 N4 -4.7(5)
O3 Ho2 O12 N4 -164.3(6)
Ho1 Ho2 O12 N4 -77.0(5)
C11 N1 C12 C13 107.9(8)
Ho1 N1 C12 C13 -73.5(7)
O14 N4 O13 Ho2 175.6(7)
O12 N4 O13 Ho2 -7.8(8)
O4 Ho2 O13 N4 -60.7(6)
O5 Ho2 O13 N4 156.3(6)
O2 Ho2 O13 N4 86.2(6)
O11 Ho2 O13 N4 162.0(7)
O12 Ho2 O13 N4 4.7(5)
N2 Ho2 O13 N4 -124.2(6)
O3 Ho2 O13 N4 27.4(7)
Ho1 Ho2 O13 N4 121.0(6)
N1 C12 C13 C14 64.6(9)
N1 C12 C13 C18 -117.0(9)
C18 C13 C14 O2 177.5(8)
C12 C13 C14 O2 -4.1(12)
C18 C13 C14 C15 0.6(12)
C12 C13 C14 C15 179.0(7)
Ho1 O2 C14 C13 -42.4(11)
Ho2 O2 C14 C13 156.1(6)
Ho1 O2 C14 C15 134.6(6)
Ho2 O2 C14 C15 -26.9(9)
C19 O3 C15 C16 15.8(12)
Ho2 O3 C15 C16 -162.6(7)
C19 O3 C15 C14 -166.2(8)
Ho2 O3 C15 C14 15.5(8)
C13 C14 C15 C16 0.9(12)
O2 C14 C15 C16 -176.2(7)
C13 C14 C15 O3 -177.3(7)
O2 C14 C15 O3 5.7(10)
O3 C15 C16 C17 175.8(9)
C14 C15 C16 C17 -2.2(13)
C15 C16 C17 C18 2.0(15)
C16 C17 C18 C13 -0.5(16)
C14 C13 C18 C17 -0.8(14)
C12 C13 C18 C17 -179.2(9)
Ho2 O4 C20 C21 8.6(17)
Ho2 O4 C20 C29 -168.8(8)
O4 C20 C21 C30 -5.0(14)
C29 C20 C21 C30 172.4(9)
O4 C20 C21 C22 178.4(8)
C29 C20 C21 C22 -4.3(13)
C20 C21 C22 C23 -175.3(9)
C30 C21 C22 C23 8.0(13)
C20 C21 C22 C27 5.3(12)
C30 C21 C22 C27 -171.4(8)
C27 C22 C23 C24 2.1(15)
C21 C22 C23 C24 -177.3(10)
C22 C23 C24 C25 -2.1(17)
C23 C24 C25 C26 0.8(17)
C24 C25 C26 C27 0.3(16)
C25 C26 C27 C28 -178.4(10)
C25 C26 C27 C22 -0.2(14)
C23 C22 C27 C28 177.3(9)
C21 C22 C27 C28 -3.4(13)
C23 C22 C27 C26 -1.0(13)
C21 C22 C27 C26 178.4(8)
C26 C27 C28 C29 178.6(10)
C22 C27 C28 C29 0.4(15)
C27 C28 C29 C20 0.7(16)
O4 C20 C29 C28 178.7(9)
C21 C20 C29 C28 1.3(15)
C31 N2 C30 C21 -175.8(8)
Ho2 N2 C30 C21 6.6(14)
C20 C21 C30 N2 -2.0(14)
C22 C21 C30 N2 174.7(9)
C30 N2 C31 C32 109.7(9)
Ho2 N2 C31 C32 -72.3(7)
N2 C31 C32 C33 67.5(10)
N2 C31 C32 C37 -111.5(10)
Ho2 O5 C33 C34 128.2(7)
Ho1 O5 C33 C34 -22.3(10)
Ho2 O5 C33 C32 -52.5(10)
Ho1 O5 C33 C32 157.0(6)
C37 C32 C33 O5 178.0(8)
C31 C32 C33 O5 -1.0(13)
C37 C32 C33 C34 -2.7(13)
C31 C32 C33 C34 178.2(8)
O5 C33 C34 C35 -176.4(10)
C32 C33 C34 C35 4.3(15)
O5 C33 C34 O6 2.6(12)
C32 C33 C34 O6 -176.7(8)
C38 O6 C34 C35 6.8(16)
Ho1 O6 C34 C35 -165.1(10)
C38 O6 C34 C33 -172.2(10)
Ho1 O6 C34 C33 15.9(10)
C33 C34 C35 C36 -3.9(19)
O6 C34 C35 C36 177.2(11)
C34 C35 C36 C37 2(2)
C35 C36 C37 C32 0(2)
C33 C32 C37 C36 0.8(16)
C31 C32 C37 C36 179.8(11)
Ho2 O11 C39 C40 -150.9(13)
Ho1 O7 C41 C42 -140.2(8)
C47 N5 C43 C44 0.0
N5 C43 C44 C45 0.0
C43 C44 C45 C46 0.0
C44 C45 C46 C47 0.0
C45 C46 C47 N5 0.0
C43 N5 C47 C46 0.0
